data_2011289
loop_
_publ_author_name
'Suresh, Cheravakkattu G.'
'Ravindran, Bindu'
'Rao, K. Narasimha'
'Pathak, Tanmaya'

_publ_section_title
;Comparison of the two anomers of methyl
 2-(<i>N</i>-benzylamino)-2,3-dideoxy-4,6-<i>O</i>-phenylmethylene-3-<i>C</i>-phenylsulfonyl-<small>D</small>-glucopyranoside
;
_journal_issue 8
_journal_name_full 'Acta Crystallographica Section C'
_journal_page_first 1030
_journal_page_last 1032
_journal_paper_doi 10.1107/S0108270100007344
_journal_volume 56
_journal_year 2000
_chemical_formula_moiety 'C27 H29 N O6 S'
_chemical_formula_sum 'C27 H29 N O6 S'
_chemical_formula_weight 495.57
_chemical_name_systematic
;
  Methyl 2-N-Benzylamino -2,3-dideoxy -4,6-O-(phenyl methylene)-
  3-C-phenylsulfonyl a\-D-glucopyranoside
;
_space_group_IT_number 4
_symmetry_cell_setting monoclinic
_symmetry_space_group_name_Hall 'P 2yb'
_symmetry_space_group_name_H-M 'P 1 21 1'
_audit_creation_method SHELXL
_cell_angle_alpha 90.00
_cell_angle_beta 91.360(10)
_cell_angle_gamma 90.00
_cell_formula_units_Z 2
_cell_length_a 10.418(2)
_cell_length_b 8.880(6)
_cell_length_c 13.560(2)
_cell_measurement_reflns_used 25
_cell_measurement_temperature 293(2)
_cell_measurement_theta_max 30.0
_cell_measurement_theta_min 10.0
_cell_volume 1254.1(9)
_computing_cell_refinement 'CAD-4-PC Software'
_computing_data_collection 'CAD-4-PC Software (Enraf-Nonius, 1993)'
_computing_data_reduction 'NRCVAX DATRD2 (Gabe et al., 1989)'
_computing_molecular_graphics 'ORTEPII (Johnson, 1976) and PLUTO (Motherwell \& Clegg, 1978)'
_computing_structure_refinement 'SHELXL93 (Sheldrick, 1993)'
_computing_structure_solution 'SHELXS86 (Sheldrick, 1990)'
_diffrn_ambient_temperature 293(2)
_diffrn_measurement_device 'Enraf Nonius CAD4 diffractometer'
_diffrn_measurement_method \w--2\q
_diffrn_radiation_monochromator graphite
_diffrn_radiation_source 'fine-focus sealed tube'
_diffrn_radiation_type CuKa
_diffrn_radiation_wavelength 1.54180
_diffrn_reflns_av_R_equivalents .0172
_diffrn_reflns_av_sigmaI/netI .0175
_diffrn_reflns_limit_h_max 13
_diffrn_reflns_limit_h_min 0
_diffrn_reflns_limit_k_max 10
_diffrn_reflns_limit_k_min 0
_diffrn_reflns_limit_l_max 16
_diffrn_reflns_limit_l_min -16
_diffrn_reflns_number 2810
_diffrn_reflns_theta_max 75.62
_diffrn_reflns_theta_min 3.26
_diffrn_standards_decay_% .1
_diffrn_standards_interval_time 60
_diffrn_standards_number 3
_exptl_absorpt_coefficient_mu 1.501
_exptl_absorpt_correction_T_max .687
_exptl_absorpt_correction_T_min .668
_exptl_absorpt_correction_type psi-scan
_exptl_absorpt_process_details
;
North et al (1968)
;
_exptl_crystal_colour colourless
_exptl_crystal_density_diffrn 1.312
_exptl_crystal_density_meas ?
_exptl_crystal_description needle
_exptl_crystal_F_000 524
_exptl_crystal_size_max .80
_exptl_crystal_size_mid .31
_exptl_crystal_size_min .25
_refine_diff_density_max .253
_refine_diff_density_min -.344
_refine_ls_abs_structure_details 'Flack (1983)'
_refine_ls_abs_structure_Flack .00(2)
_refine_ls_extinction_coef .0119(8)
_refine_ls_extinction_method 'SHELXL93 (Sheldrick, 1993)'
_refine_ls_goodness_of_fit_all 1.056
_refine_ls_goodness_of_fit_ref 1.054
_refine_ls_hydrogen_treatment refxyz
_refine_ls_matrix_type full
_refine_ls_number_parameters 318
_refine_ls_number_reflns 2667
_refine_ls_number_restraints 1
_refine_ls_restrained_S_all 1.056
_refine_ls_restrained_S_obs 1.054
_refine_ls_R_factor_all .0347
_refine_ls_R_factor_gt .0333
_refine_ls_shift/esd_mean .000
_refine_ls_shift/su_max .002
_refine_ls_structure_factor_coef Fsqd
_refine_ls_weighting_details 'w = 1/[s^2^(Fo^2^)+( 0.0620P)^2^+0.1489P] where P=(Fo^2^+2Fc^2^)/3'
_refine_ls_weighting_scheme calc
_refine_ls_wR_factor_all .0927
_refine_ls_wR_factor_ref .0904
_reflns_number_gt 2563
_reflns_number_total 2667
_reflns_threshold_expression I>2\s(I)
_cod_data_source_file vj1104.cif
_cod_data_source_block Ia
_cod_depositor_comments
;
The following automatic conversions were performed:

'_exptl_crystal_density_meas' value 'not measured' was changed to '?'
- the value is perceived as not measured.

Automatic conversion script
Id: cif_fix_values 3008 2015-01-20 13:52:24Z robertas 

The following automatic conversions were performed:

'_refine_ls_weighting_scheme' value 'calc w = 1/[s^2^(Fo^2^)+(
0.0620P)^2^+0.1489P] where P=(Fo^2^+2Fc^2^)/3' was changed to 'calc'.
New tag '_refine_ls_weighting_details' was created. The value of the
new tag was set to 'w = 1/[s^2^(Fo^2^)+( 0.0620P)^2^+0.1489P] where
P=(Fo^2^+2Fc^2^)/3'.

Automatic conversion script
Id: cif_fix_values 3143 2015-03-26 13:38:13Z robertas 
;
_cod_original_sg_symbol_H-M 'P 21'
_cod_database_code 2011289
_cod_database_fobs_code 2011289

loop_
_symmetry_equiv_pos_as_xyz
'x, y, z'
'-x, y+1/2, -z'

loop_
_atom_site_aniso_label
_atom_site_aniso_U_11
_atom_site_aniso_U_22
_atom_site_aniso_U_33
_atom_site_aniso_U_12
_atom_site_aniso_U_13
_atom_site_aniso_U_23
S1 .0466(3) .0358(3) .0405(3) .0081(2) -.0038(2) .0002(2)
O3 .0510(9) .0735(15) .0514(9) .0202(11) -.0002(7) -.0052(11)
O2 .0724(12) .0349(10) .0614(11) .0039(9) -.0125(9) .0115(9)
O5 .0484(9) .0371(9) .0439(8) -.0139(7) .0001(7) .0012(7)
C1 .0448(10) .0315(12) .0452(11) -.0045(11) .0050(8) .0047(11)
O1 .0438(8) .0405(11) .0614(10) .0072(8) .0050(8) .0044(8)
C7 .0465(15) .080(3) .126(3) .009(2) -.007(2) .027(3)
C2 .0496(11) .0245(11) .0382(10) -.0006(10) .0017(8) .0003(9)
C3 .0411(10) .0265(11) .0366(10) .0013(8) .0011(8) -.0009(8)
C4 .0431(9) .0239(10) .0366(9) -.0033(10) .0014(7) -.0001(9)
O4 .0422(7) .0306(9) .0368(7) -.0047(6) .0015(6) -.0021(6)
C8 .0466(11) .0327(14) .0352(9) -.0002(9) -.0009(8) -.0032(8)
O6 .0452(8) .0521(11) .0395(8) -.0078(8) -.0030(6) .0061(8)
C6 .0488(11) .050(2) .0412(11) -.0146(12) -.0024(9) -.0013(12)
C5 .0412(10) .0285(13) .0410(10) -.0061(8) -.0006(8) .0026(8)
C9 .0419(11) .0352(13) .0427(11) .0034(10) .0045(9) -.0012(10)
C10 .0450(11) .055(2) .0468(12) -.0030(12) .0020(10) -.0032(12)
C11 .0508(14) .073(2) .070(2) -.017(2) .0053(13) -.003(2)
C12 .055(2) .088(3) .073(2) -.012(2) .0177(14) .014(2)
C13 .063(2) .102(3) .0491(14) .001(2) .0138(12) .011(2)
C14 .0523(13) .071(2) .0421(12) -.0010(14) .0045(10) -.0030(13)
C15 .0477(12) .0406(15) .0464(12) .0050(10) -.0104(10) .0021(10)
C16 .0638(15) .061(2) .0471(13) .0041(14) -.0063(11) -.0067(13)
C17 .079(2) .086(3) .062(2) .011(2) -.017(2) -.026(2)
C18 .086(2) .063(2) .092(3) .005(2) -.029(2) -.027(2)
C19 .073(2) .058(2) .114(3) -.016(2) -.022(2) -.002(2)
C20 .059(2) .056(2) .074(2) -.0106(14) -.0039(14) .005(2)
N1 .0570(11) .0326(11) .0418(10) -.0090(9) .0100(8) -.0055(9)
C21 .091(2) .049(2) .0487(13) -.021(2) .0229(13) -.0054(13)
C22 .0637(15) .047(2) .0439(12) -.0096(13) .0144(11) -.0005(12)
C23 .076(2) .087(3) .059(2) .015(2) .0115(15) .004(2)
C24 .104(3) .078(3) .088(3) .016(2) .038(2) -.003(2)
C25 .120(3) .084(3) .062(2) -.029(3) .037(2) -.026(2)
C26 .081(2) .108(3) .0483(15) -.032(2) .0065(15) -.001(2)
C27 .068(2) .073(2) .0537(15) -.004(2) .0099(13) .0103(15)

loop_
_atom_site_label
_atom_site_fract_x
_atom_site_fract_y
_atom_site_fract_z
_atom_site_U_iso_or_equiv
_atom_site_thermal_displace_type
_atom_site_calc_flag
_atom_site_refinement_flags
_atom_site_occupancy
_atom_site_disorder_group
_atom_site_type_symbol
S1 .71724(5) .34878(7) .14482(4) .0410(2) Uani d . 1 . S
O3 .8189(2) .3379(3) .07602(13) .0586(5) Uani d . 1 . O
O2 .6880(2) .2195(2) .2031(2) .0565(5) Uani d . 1 . O
O5 .3539(2) .2914(2) -.03851(12) .0431(4) Uani d . 1 . O
C1 .3316(2) .3398(3) .0592(2) .0404(5) Uani d . 1 . C
H1 .2683 .2720 .0878 .049 Uiso calc R 1 . H
O1 .2819(2) .4855(2) .06068(14) .0485(4) Uani d . 1 . O
C7 .1522(3) .4935(6) .0228(4) .0845(12) Uani d . 1 . C
H7A .1205 .5943 .0299 .127 Uiso calc R 1 . H
H7B .0993 .4255 .0590 .127 Uiso calc R 1 . H
H7C .1500 .4660 -.0457 .127 Uiso calc R 1 . H
C2 .4535(2) .3364(3) .12525(15) .0374(4) Uani d . 1 . C
H2 .4732 .2303 .13850 .045 Uiso calc R 1 . H
C3 .5714(2) .4046(3) .0760(2) .0347(4) Uani d . 1 . C
H3 .5643 .5146 .0771 .042 Uiso calc R 1 . H
C4 .5784(2) .3525(3) -.03071(14) .0345(4) Uani d . 1 . C
H4 .5999 .2451 -.03307 .041 Uiso calc R 1 . H
O4 .67138(15) .4379(2) -.08186(11) .0365(3) Uani d . 1 . O
C8 .6798(2) .3848(3) -.1792(2) .0382(5) Uani d . 1 . C
H8 .6968 .2763 -.1784 .046 Uiso calc R 1 . H
O6 .5652(2) .4132(2) -.23290(12) .0457(4) Uani d . 1 . O
C6 .4588(2) .3367(4) -.1907(2) .0468(6) Uani d . 1 . C
H6A .4703 .2287 -.1964 .056 Uiso calc R 1 . H
H6B .3800 .3641 -.2258 .056 Uiso calc R 1 . H
C5 .4499(2) .3802(3) -.0827(2) .0369(5) Uani d . 1 . C
H5 .4273 .4870 -.0776 .044 Uiso calc R 1 . H
C9 .7880(2) .4648(3) -.2279(2) .0399(5) Uani d . 1 . C
C10 .8822(2) .5347(4) -.1716(2) .0489(6) Uani d . 1 . C
H10 .8799 .5299 -.1031 .059 Uiso calc R 1 . H
C11 .9798(3) .6116(5) -.2161(2) .0645(8) Uani d . 1 . C
H11 1.0415 .6612 -.1775 .077 Uiso calc R 1 . H
C12 .9865(3) .6155(5) -.3166(3) .0715(10) Uani d . 1 . C
H12 1.0524 .6681 -.3464 .086 Uiso calc R 1 . H
C13 .8960(3) .5415(5) -.3735(2) .0710(10) Uani d . 1 . C
H13 .9021 .5412 -.4418 .085 Uiso calc R 1 . H
C14 .7960(3) .4678(4) -.3296(2) .0550(7) Uani d . 1 . C
H14 .7336 .4199 -.3684 .066 Uiso calc R 1 . H
C15 .7586(2) .4968(3) .2260(2) .0451(6) Uani d . 1 . C
C16 .7076(3) .5024(4) .3182(2) .0573(7) Uani d . 1 . C
H16 .6487 .4302 .3376 .069 Uiso calc R 1 . H
C17 .7448(4) .6163(6) .3821(3) .0757(11) Uani d . 1 . C
H17 .7101 .6213 .4445 .091 Uiso calc R 1 . H
C18 .8311(4) .7201(5) .3545(3) .0808(11) Uani d . 1 . C
H18 .8560 .7958 .3984 .097 Uiso calc R 1 . H
C19 .8819(4) .7156(5) .2637(4) .0822(11) Uani d . 1 . C
H19 .9415 .7879 .2457 .099 Uiso calc R 1 . H
C20 .8455(3) .6028(4) .1964(3) .0633(8) Uani d . 1 . C
H20 .8792 .5998 .1336 .076 Uiso calc R 1 . H
N1 .4354(2) .4086(3) .22024(14) .0437(5) Uani d . 1 . N
H1N1 .4669 .4956 .23448 .052 Uiso calc R 1 . H
C21 .3596(3) .3222(4) .2895(2) .0628(8) Uani d . 1 . C
H21A .4041 .2296 .3066 .075 Uiso calc R 1 . H
H21B .2774 .2961 .2590 .075 Uiso calc R 1 . H
C22 .3385(3) .4128(4) .3810(2) .0513(6) Uani d . 1 . C
C23 .2379(3) .5113(5) .3856(2) .0740(10) Uani d . 1 . C
H23 .1809 .5200 .3320 .089 Uiso calc R 1 . H
C24 .2196(4) .5977(6) .4683(3) .0893(13) Uani d . 1 . C
H24 .1507 .6642 .4704 .107 Uiso calc R 1 . H
C25 .3031(5) .5855(6) .5474(3) .0879(14) Uani d . 1 . C
H25 .2906 .6437 .6034 .105 Uiso calc R 1 . H
C26 .4032(4) .4896(6) .5445(2) .0788(12) Uani d . 1 . C
H26 .4605 .4831 .5981 .095 Uiso calc R 1 . H
C27 .4213(3) .4004(5) .4618(2) .0649(9) Uani d . 1 . C
H27 .4890 .3323 .4607 .078 Uiso calc R 1 . H

loop_
_atom_type_symbol
_atom_type_description
_atom_type_scat_dispersion_real
_atom_type_scat_dispersion_imag
_atom_type_scat_source
C C .0181 .0091 'International Tables Vol C Tables 4.2.6.8 and 6.1.1.4'
H H .0000 .0000 'International Tables Vol C Tables 4.2.6.8 and 6.1.1.4'
N N .0311 .0180 'International Tables Vol C Tables 4.2.6.8 and 6.1.1.4'
O O .0492 .0322 'International Tables Vol C Tables 4.2.6.8 and 6.1.1.4'
S S .3331 .5567 'International Tables Vol C Tables 4.2.6.8 and 6.1.1.4'

loop_
_geom_angle_atom_site_label_1
_geom_angle_atom_site_label_2
_geom_angle_atom_site_label_3
_geom_angle
_geom_angle_publ_flag
O2 S1 O3 118.43(15) ?
O2 S1 C15 107.84(13) ?
O3 S1 C15 106.49(13) ?
O2 S1 C3 108.29(12) ?
O3 S1 C3 107.66(10) ?
C15 S1 C3 107.70(11) ?
C1 O5 C5 111.1(2) yes
O1 C1 O5 111.4(2) yes
O1 C1 C2 108.2(2) yes
O5 C1 C2 112.8(2) yes
O1 C1 H1 108.12(12) ?
O5 C1 H1 108.12(13) ?
C2 C1 H1 108.12(12) ?
C1 O1 C7 112.8(3) yes
O1 C7 H7A 109.5(2) ?
O1 C7 H7B 109.5(2) ?
H7A C7 H7B 109.5 ?
O1 C7 H7C 109.5(2) ?
H7A C7 H7C 109.5 ?
H7B C7 H7C 109.5 ?
N1 C2 C3 109.5(2) yes
N1 C2 C1 112.6(2) yes
C3 C2 C1 113.4(2) yes
N1 C2 H2 107.01(14) ?
C3 C2 H2 107.01(14) ?
C1 C2 H2 107.01(15) ?
C4 C3 C2 110.5(2) yes
C4 C3 S1 110.17(15) yes
C2 C3 S1 109.5(2) yes
C4 C3 H3 108.89(14) ?
C2 C3 H3 108.89(14) ?
S1 C3 H3 108.89(8) ?
O4 C4 C5 106.8(2) yes
O4 C4 C3 110.5(2) yes
C5 C4 C3 109.4(2) yes
O4 C4 H4 110.04(13) ?
C5 C4 H4 110.04(13) ?
C3 C4 H4 110.04(14) ?
C8 O4 C4 109.7(2) ?
O6 C8 O4 110.8(2) ?
O6 C8 C9 109.0(2) ?
O4 C8 C9 108.6(2) ?
O6 C8 H8 109.49(13) ?
O4 C8 H8 109.49(12) ?
C9 C8 H8 109.49(13) ?
C8 O6 C6 111.3(2) ?
O6 C6 C5 109.3(2) ?
O6 C6 H6A 109.8(2) ?
C5 C6 H6A 109.8(2) ?
O6 C6 H6B 109.82(13) ?
C5 C6 H6B 109.82(13) ?
H6A C6 H6B 108.3 ?
O5 C5 C4 109.6(2) yes
O5 C5 C6 109.0(2) yes
C4 C5 C6 109.5(2) yes
O5 C5 H5 109.56(12) ?
C4 C5 H5 109.56(13) ?
C6 C5 H5 109.6(2) ?
C10 C9 C14 119.0(2) ?
C10 C9 C8 120.2(2) ?
C14 C9 C8 120.8(2) ?
C11 C10 C9 120.3(3) ?
C11 C10 H10 119.8(2) ?
C9 C10 H10 119.84(14) ?
C12 C11 C10 120.4(3) ?
C12 C11 H11 119.8(2) ?
C10 C11 H11 119.8(2) ?
C11 C12 C13 119.8(3) ?
C11 C12 H12 120.1(2) ?
C13 C12 H12 120.1(2) ?
C12 C13 C14 120.1(3) ?
C12 C13 H13 120.0(2) ?
C14 C13 H13 120.0(2) ?
C13 C14 C9 120.3(3) ?
C13 C14 H14 119.9(2) ?
C9 C14 H14 119.9(2) ?
C16 C15 C20 120.9(3) ?
C16 C15 S1 120.2(2) ?
C20 C15 S1 118.9(2) ?
C15 C16 C17 119.3(3) ?
C15 C16 H16 120.4(2) ?
C17 C16 H16 120.4(2) ?
C18 C17 C16 120.4(4) ?
C18 C17 H17 119.8(2) ?
C16 C17 H17 119.8(2) ?
C17 C18 C19 120.7(4) ?
C17 C18 H18 119.7(2) ?
C19 C18 H18 119.7(2) ?
C18 C19 C20 120.6(4) ?
C18 C19 H19 119.7(2) ?
C20 C19 H19 119.7(2) ?
C15 C20 C19 118.1(3) ?
C15 C20 H20 121.0(2) ?
C19 C20 H20 121.0(2) ?
C2 N1 C21 114.9(2) yes
C2 N1 H1N1 122.54(13) ?
C21 N1 H1N1 122.54(15) ?
N1 C21 C22 110.0(2) ?
N1 C21 H21A 109.7(2) ?
C22 C21 H21A 109.7(2) ?
N1 C21 H21B 109.7(2) ?
C22 C21 H21B 109.7(2) ?
H21A C21 H21B 108.2 ?
C23 C22 C27 118.6(3) ?
C23 C22 C21 120.6(3) ?
C27 C22 C21 120.8(3) ?
C22 C23 C24 121.0(4) ?
C22 C23 H23 119.5(2) ?
C24 C23 H23 119.5(3) ?
C25 C24 C23 119.8(4) ?
C25 C24 H24 120.1(3) ?
C23 C24 H24 120.1(3) ?
C26 C25 C24 120.3(3) ?
C26 C25 H25 119.8(2) ?
C24 C25 H25 119.8(3) ?
C25 C26 C27 120.2(4) ?
C25 C26 H26 119.9(2) ?
C27 C26 H26 119.9(2) ?
C22 C27 C26 120.0(3) ?
C22 C27 H27 120.0(2) ?
C26 C27 H27 120.0(2) ?

loop_
_geom_bond_atom_site_label_1
_geom_bond_atom_site_label_2
_geom_bond_site_symmetry_2
_geom_bond_distance
_geom_bond_publ_flag
S1 O2 . 1.431(2) ?
S1 O3 . 1.431(2) ?
S1 C15 . 1.761(3) ?
S1 C3 . 1.832(2) yes
O5 C1 . 1.417(3) yes
O5 C5 . 1.418(3) yes
C1 O1 . 1.394(4) yes
C1 C2 . 1.537(3) yes
C1 H1 . .98 ?
O1 C7 . 1.436(3) yes
C7 H7A . .96 ?
C7 H7B . .96 ?
C7 H7C . .96 ?
C2 N1 . 1.455(3) yes
C2 C3 . 1.537(3) yes
C2 H2 . .98 ?
C3 C4 . 1.522(3) yes
C3 H3 . .98 ?
C4 O4 . 1.424(3) ?
C4 C5 . 1.518(3) yes
C4 H4 . .98 ?
O4 C8 . 1.407(3) ?
C8 O6 . 1.406(3) ?
C8 C9 . 1.499(3) ?
C8 H8 . .98 ?
O6 C6 . 1.431(3) ?
C6 C5 . 1.518(3) ?
C6 H6A . .97 ?
C6 H6B . .97 ?
C5 H5 . .98 ?
C9 C10 . 1.378(4) ?
C9 C14 . 1.383(3) ?
C10 C11 . 1.376(4) ?
C10 H10 . .93 ?
C11 C12 . 1.367(5) ?
C11 H11 . .93 ?
C12 C13 . 1.372(5) ?
C12 H12 . .93 ?
C13 C14 . 1.377(4) ?
C13 H13 . .93 ?
C14 H14 . .93 ?
C15 C16 . 1.371(4) ?
C15 C20 . 1.372(4) ?
C16 C17 . 1.381(5) ?
C16 H16 . .93 ?
C17 C18 . 1.347(6) ?
C17 H17 . .93 ?
C18 C19 . 1.352(6) ?
C18 H18 . .93 ?
C19 C20 . 1.401(5) ?
C19 H19 . .93 ?
C20 H20 . .93 ?
N1 C21 . 1.459(3) ?
N1 H1N1 . .86 ?
C21 C22 . 1.499(4) ?
C21 H21A . .97 ?
C21 H21B . .97 ?
C22 C23 . 1.368(5) ?
C22 C27 . 1.383(4) ?
C23 C24 . 1.376(6) ?
C23 H23 . .93 ?
C24 C25 . 1.370(6) ?
C24 H24 . .93 ?
C25 C26 . 1.348(7) ?
C25 H25 . .93 ?
C26 C27 . 1.391(5) ?
C26 H26 . .93 ?
C27 H27 . .93 ?

loop_
_geom_torsion_atom_site_label_1
_geom_torsion_atom_site_label_2
_geom_torsion_atom_site_label_3
_geom_torsion_atom_site_label_4
_geom_torsion
_geom_torsion_publ_flag
C5 O5 C1 O1 64.4(2) yes
C5 O5 C1 C2 -57.4(3) yes
O5 C1 O1 C7 70.5(3) yes
C2 C1 O1 C7 -165.0(2) ?
O1 C1 C2 N1 47.0(3) yes
O5 C1 C2 N1 170.7(2) ?
O1 C1 C2 C3 -78.0(2) ?
O5 C1 C2 C3 45.7(3) yes
N1 C2 C3 C4 -169.6(2) ?
C1 C2 C3 C4 -42.9(3) yes
N1 C2 C3 S1 68.9(2) ?
C1 C2 C3 S1 -164.4(2) ?
O2 S1 C3 C4 -102.2(2) ?
O3 S1 C3 C4 27.0(2) ?
C15 S1 C3 C4 141.5(2) ?
O2 S1 C3 C2 19.5(2) ?
O3 S1 C3 C2 148.7(2) ?
C15 S1 C3 C2 -96.8(2) ?
C2 C3 C4 O4 168.4(2) ?
S1 C3 C4 O4 -70.5(2) ?
C2 C3 C4 C5 51.1(3) yes
S1 C3 C4 C5 172.2(2) ?
C5 C4 O4 C8 -63.2(2) ?
C3 C4 O4 C8 177.9(2) ?
C4 O4 C8 O6 66.5(2) ?
C4 O4 C8 C9 -173.9(2) ?
O4 C8 O6 C6 -61.8(3) ?
C9 C8 O6 C6 178.8(2) ?
C8 O6 C6 C5 55.1(3) ?
C1 O5 C5 C4 67.0(2) yes
C1 O5 C5 C6 -173.2(2) yes
O4 C4 C5 O5 176.8(2) yes
C3 C4 C5 O5 -63.7(2) yes
O4 C4 C5 C6 57.2(3) yes
C3 C4 C5 C6 176.8(2) ?
O6 C6 C5 O5 -173.4(2) yes
O6 C6 C5 C4 -53.5(3) yes
O6 C8 C9 C10 140.2(2) ?
O4 C8 C9 C10 19.4(3) ?
O6 C8 C9 C14 -40.8(3) ?
O4 C8 C9 C14 -161.6(3) ?
C14 C9 C10 C11 2.7(5) ?
C8 C9 C10 C11 -178.3(3) ?
C9 C10 C11 C12 -2.1(6) ?
C10 C11 C12 C13 -.4(6) ?
C11 C12 C13 C14 2.2(7) ?
C12 C13 C14 C9 -1.5(6) ?
C10 C9 C14 C13 -.9(5) ?
C8 C9 C14 C13 -179.9(3) ?
O2 S1 C15 C16 -28.9(3) ?
O3 S1 C15 C16 -156.9(2) ?
C3 S1 C15 C16 87.8(2) ?
O2 S1 C15 C20 148.9(2) ?
O3 S1 C15 C20 20.8(3) ?
C3 S1 C15 C20 -94.4(2) ?
C20 C15 C16 C17 -.1(5) ?
S1 C15 C16 C17 177.6(3) ?
C15 C16 C17 C18 -.6(5) ?
C16 C17 C18 C19 .6(6) ?
C17 C18 C19 C20 .1(6) ?
C16 C15 C20 C19 .8(5) ?
S1 C15 C20 C19 -177.0(3) ?
C18 C19 C20 C15 -.8(6) ?
C3 C2 N1 C21 -158.8(2) ?
C1 C2 N1 C21 74.1(3) ?
C2 N1 C21 C22 -175.4(2) ?
N1 C21 C22 C23 86.2(4) ?
N1 C21 C22 C27 -92.8(4) ?
C27 C22 C23 C24 .7(6) ?
C21 C22 C23 C24 -178.4(4) ?
C22 C23 C24 C25 .0(7) ?
C23 C24 C25 C26 .2(7) ?
C24 C25 C26 C27 -1.1(6) ?
C23 C22 C27 C26 -1.6(5) ?
C21 C22 C27 C26 177.5(3) ?
C25 C26 C27 C22 1.8(6) ?

loop_
_cod_related_entry_id
_cod_related_entry_database
_cod_related_entry_code
1 ChemSpider 21182396
